data_1524139
loop_
_publ_author_name
'Buschow, K.H.J.'
'van der Goot, A.S.'

_publ_section_title
;
 The crystal structure of some copper compounds of the type R Cu6
;
_journal_name_full 'Journal of the Less-Common Metals'
_journal_page_first 309
_journal_page_last 313
_journal_volume 20
_journal_year 1970
_chemical_formula_sum 'Cu6 Sm'
_space_group_IT_number 62
_symmetry_space_group_name_Hall '-P 2ac 2n'
_symmetry_space_group_name_H-M 'P n m a'
_cell_angle_alpha 90
_cell_angle_beta 90
_cell_angle_gamma 90
_cell_formula_units_Z 4
_cell_length_a 8.06
_cell_length_b 5.034
_cell_length_c 10.049
_cell_volume 407.729
_citation_journal_id_ASTM JCOMAH
_cod_data_source_file Buschow_JCOMAH_1970_1612.cif
_cod_data_source_block Cu6Sm1
_cod_original_cell_volume 407.7285
_cod_original_formula_sum 'Cu6 Sm1'
_cod_database_code 1524139

loop_
_symmetry_equiv_pos_as_xyz
x,y,z
-x+1/2,-y,z+1/2
x+1/2,-y+1/2,-z+1/2
-x,y+1/2,-z
-x,-y,-z
x-1/2,y,-z-1/2
-x-1/2,y-1/2,z-1/2
x,-y-1/2,z

loop_
_atom_site_label
_atom_site_type_symbol
_atom_site_fract_x
_atom_site_fract_y
_atom_site_fract_z
_atom_site_occupancy
_atom_site_U_iso_or_equiv
Cu4 Cu 0.902 0.25 0.5155 1 0.0
Cu3 Cu 0.5617 0.25 0.5979 1 0.0
Cu2 Cu 0.8172 0.25 0.7552 1 0.0
Sm1 Sm 0.2602 0.25 0.4353 1 0.0
Cu5 Cu 0.4356 0.0046 0.1904 1 0.0
Cu1 Cu 0.147 0.25 0.1419 1 0.0
